data_1573449
loop_
_publ_author_name
'Zeng, Ming-Hua'
'Huang, Fu-Ping'
'Duan, Jingui'
'Tao, Ye'
'Dong, Qiubing'
'Wan, Jingmeng'

_publ_section_title
;
 Evolution From [Zn9] to Record-High [Zn54] Subblock and Engineering
 Hierarchical Supramolecular Framework for Enhanced Iodine Uptake
;
_journal_name_full 'Chemical Science'
_journal_paper_doi 10.1039/D4SC04474F
_journal_year 2024
_chemical_formula_moiety 'C60 H48 N24 O24 Zn9, 5.5[H2O]'
_chemical_formula_sum 'C60 H59 N24 O29.5 Zn9'
_chemical_formula_weight 2176.64
_space_group_crystal_system trigonal
_space_group_IT_number 167
_space_group_name_Hall '-R 3 2"c'
_space_group_name_H-M_alt 'R -3 c :H'
_atom_sites_solution_hydrogens mixed
_atom_sites_solution_primary dual
_audit_block_doi 10.5517/ccdc.csd.cc2j05tk
_audit_creation_date 2024-11-26
_audit_creation_method
;
Olex2 1.5
(compiled 2024.02.16 svn.r378c4104 for OlexSys, GUI svn.r6928)
;
_audit_update_record
;
2024-11-25 deposited with the CCDC.	2024-12-06 downloaded from the CCDC.
;
_cell_angle_alpha 90
_cell_angle_beta 90
_cell_angle_gamma 120
_cell_formula_units_Z 6
_cell_length_a 15.31573(19)
_cell_length_b 15.31573(19)
_cell_length_c 56.9773(7)
_cell_measurement_reflns_used 15234
_cell_measurement_temperature 293(2)
_cell_measurement_theta_max 28.6130
_cell_measurement_theta_min 3.4370
_cell_volume 11574.7(2)
_computing_cell_refinement 'CrysAlisPro 1.171.40.53 (Rigaku OD, 2019)'
_computing_data_collection 'CrysAlisPro 1.171.40.53 (Rigaku OD, 2019)'
_computing_data_reduction 'CrysAlisPro 1.171.40.53 (Rigaku OD, 2019)'
_computing_molecular_graphics 'Olex2 1.5 (Dolomanov et al., 2009)'
_computing_publication_material 'Olex2 1.5 (Dolomanov et al., 2009)'
_computing_structure_refinement 'SHELXL 2018/3 (Sheldrick, 2015)'
_computing_structure_solution 'SHELXT  (Sheldrick, 2015)'
_diffrn_ambient_temperature 293(2)
_diffrn_detector 'CCD plate'
_diffrn_detector_area_resol_mean 15.9784
_diffrn_detector_type Eos
_diffrn_measured_fraction_theta_full 0.997
_diffrn_measured_fraction_theta_max 0.949
_diffrn_measurement_details
;
List of Runs (angles in degrees, time in seconds):

  # Type    Start    End  Width  t~exp~   \w     \q     \k     \f   Frames
#--------------------------------------------------------------------------
  1  \w    -20.00  26.00   0.50    7.50    --   17.77  93.00 -86.00   92
  2  \w    -93.00  25.00   0.50    7.50    --  -19.57 -19.00 150.00  236
  3  \w    -88.00   2.00   0.50    7.50    --  -19.57 -57.00   0.00  180
  4  \w    -88.00   2.00   0.50    7.50    --  -19.57 -57.00  90.00  180
  5  \w    -41.00  49.00   0.50    7.50    --  -19.57  57.00 -30.00  180
  6  \w    -50.00  51.00   0.50    7.50    --  -19.57  77.00-150.00  202
  7  \w    -51.00  38.00   0.50    7.50    --   17.77 -57.00  90.00  178
;
_diffrn_measurement_device 'four-circle diffractometer'
_diffrn_measurement_device_type 'SuperNova, Single source at offset/far, Eos'
_diffrn_measurement_method '\w scans'
_diffrn_orient_matrix_type 'CrysAlisPro convention (1999,Acta A55,543-557)'
_diffrn_orient_matrix_UB_11 0.0359290000
_diffrn_orient_matrix_UB_12 0.0386384000
_diffrn_orient_matrix_UB_13 0.0073489000
_diffrn_orient_matrix_UB_21 -0.0228213000
_diffrn_orient_matrix_UB_22 0.0296263000
_diffrn_orient_matrix_UB_23 -0.0022884000
_diffrn_orient_matrix_UB_31 -0.0323406000
_diffrn_orient_matrix_UB_32 -0.0221284000
_diffrn_orient_matrix_UB_33 0.0097815000
_diffrn_radiation_monochromator mirror
_diffrn_radiation_probe x-ray
_diffrn_radiation_type 'Mo K\a'
_diffrn_radiation_wavelength 0.71073
_diffrn_reflns_av_R_equivalents 0.0339
_diffrn_reflns_av_unetI/netI 0.0138
_diffrn_reflns_Laue_measured_fraction_full 0.997
_diffrn_reflns_Laue_measured_fraction_max 0.949
_diffrn_reflns_limit_h_max 19
_diffrn_reflns_limit_h_min -19
_diffrn_reflns_limit_k_max 19
_diffrn_reflns_limit_k_min -19
_diffrn_reflns_limit_l_max 76
_diffrn_reflns_limit_l_min -76
_diffrn_reflns_number 47231
_diffrn_reflns_point_group_measured_fraction_full 0.997
_diffrn_reflns_point_group_measured_fraction_max 0.949
_diffrn_reflns_theta_full 25.242
_diffrn_reflns_theta_max 28.957
_diffrn_reflns_theta_min 3.389
_diffrn_source 'micro-focus sealed X-ray tube'
_diffrn_source_type 'SuperNova (Mo) X-ray Source'
_exptl_absorpt_coefficient_mu 2.846
_exptl_absorpt_correction_T_max 1.00000
_exptl_absorpt_correction_T_min 0.32515
_exptl_absorpt_correction_type multi-scan
_exptl_absorpt_process_details
;
CrysAlisPro 1.171.40.53 (Rigaku Oxford Diffraction, 2019)
Empirical absorption correction using spherical harmonics,
 implemented in SCALE3 ABSPACK scaling algorithm.
;
_exptl_crystal_colour 'clear light colourless'
_exptl_crystal_colour_lustre clear
_exptl_crystal_colour_modifier light
_exptl_crystal_colour_primary colourless
_exptl_crystal_density_diffrn 1.874
_exptl_crystal_description block
_exptl_crystal_F_000 6558
_exptl_crystal_size_max 0.32
_exptl_crystal_size_mid 0.28
_exptl_crystal_size_min 0.27
_refine_diff_density_max 1.255
_refine_diff_density_min -0.972
_refine_diff_density_rms 0.079
_refine_ls_extinction_method none
_refine_ls_goodness_of_fit_ref 1.036
_refine_ls_hydrogen_treatment mixed
_refine_ls_matrix_type full
_refine_ls_number_parameters 180
_refine_ls_number_reflns 3247
_refine_ls_number_restraints 3
_refine_ls_restrained_S_all 1.039
_refine_ls_R_factor_all 0.0420
_refine_ls_R_factor_gt 0.0355
_refine_ls_shift/su_max 0.000
_refine_ls_shift/su_mean 0.000
_refine_ls_structure_factor_coef Fsqd
_refine_ls_weighting_details 'w=1/[\s^2^(Fo^2^)+(0.0509P)^2^+51.9232P] where P=(Fo^2^+2Fc^2^)/3'
_refine_ls_weighting_scheme calc
_refine_ls_wR_factor_gt 0.0976
_refine_ls_wR_factor_ref 0.1030
_reflns_Friedel_coverage 0.000
_reflns_number_gt 2822
_reflns_number_total 3247
_reflns_threshold_expression 'I > 2\s(I)'
_cod_data_source_file d4sc04474f2.cif
_cod_data_source_block zn9_sq
_cod_original_cell_volume 11574.6(3)
_cod_original_sg_symbol_H-M 'R -3 c'
_cod_original_formula_sum 'C60 H59 N24 O29.50 Zn9'
_cod_database_code 1573449
_shelx_shelxl_version_number 2018/3
_shelx_space_group_comment
;
The symmetry employed for this shelxl refinement is uniquely defined
by the following loop, which should always be used as a source of
symmetry information in preference to the above space-group names.
They are only intended as comments.
;
_shelx_estimated_absorpt_t_max 0.514
_shelx_estimated_absorpt_t_min 0.463
_olex2_refinement_description
;
1. Fixed Uiso
 At 1.2 times of:
  All C(H) groups, All C(H,H) groups
 At 1.5 times of:
  All O(H) groups
2. Restrained distances
 O4-H4
 0.85 with sigma of 0.01
 C10-H4
 1.928692 with sigma of 0.02
 Zn1-H4
 2.943996 with sigma of 0.02
3.a Secondary CH2 refined with riding coordinates:
 C9(H9A,H9B), C10(H10A,H10B)
3.b Aromatic/amide H refined with riding coordinates:
 C3(H3), C4(H4A), C5(H5)
;
_platon_squeeze_special_details
;
A solvent mask was calculated and 336 electrons were 
found in a volume of 1421\%A^3^ in 6 voids per unit cell. 
This is consistent with the presence of 
[5.5 H2O] per formula unit 
which account for 330 electrons 
per unit cell.
;
_platon_squeeze_void_probe_radius 1.20
_olex2_submission_special_instructions 'No special instructions were received'
_oxdiff_exptl_absorpt_empirical_details
;
Empirical correction (ABSPACK) includes:
- Absorption correction using spherical harmonics
- Frame scaling
;
_oxdiff_exptl_absorpt_empirical_full_max 2.770
_oxdiff_exptl_absorpt_empirical_full_min 0.796

loop_
_space_group_symop_operation_xyz
'x, y, z'
'-y, x-y, z'
'-x+y, -x, z'
'x-y, -y, -z+1/2'
'-x, -x+y, -z+1/2'
'y, x, -z+1/2'
'x+2/3, y+1/3, z+1/3'
'-y+2/3, x-y+1/3, z+1/3'
'-x+y+2/3, -x+1/3, z+1/3'
'x-y+2/3, -y+1/3, -z+5/6'
'-x+2/3, -x+y+1/3, -z+5/6'
'y+2/3, x+1/3, -z+5/6'
'x+1/3, y+2/3, z+2/3'
'-y+1/3, x-y+2/3, z+2/3'
'-x+y+1/3, -x+2/3, z+2/3'
'x-y+1/3, -y+2/3, -z+7/6'
'-x+1/3, -x+y+2/3, -z+7/6'
'y+1/3, x+2/3, -z+7/6'
'-x, -y, -z'
'y, -x+y, -z'
'x-y, x, -z'
'-x+y, y, z-1/2'
'x, x-y, z-1/2'
'-y, -x, z-1/2'
'-x+2/3, -y+1/3, -z+1/3'
'y+2/3, -x+y+1/3, -z+1/3'
'x-y+2/3, x+1/3, -z+1/3'
'-x+y+2/3, y+1/3, z-1/6'
'x+2/3, x-y+1/3, z-1/6'
'-y+2/3, -x+1/3, z-1/6'
'-x+1/3, -y+2/3, -z+2/3'
'y+1/3, -x+y+2/3, -z+2/3'
'x-y+1/3, x+2/3, -z+2/3'
'-x+y+1/3, y+2/3, z+1/6'
'x+1/3, x-y+2/3, z+1/6'
'-y+1/3, -x+2/3, z+1/6'

loop_
_atom_site_label
_atom_site_type_symbol
_atom_site_fract_x
_atom_site_fract_y
_atom_site_fract_z
_atom_site_U_iso_or_equiv
_atom_site_adp_type
_atom_site_occupancy
_atom_site_site_symmetry_order
_atom_site_calc_flag
_atom_site_refinement_flags_posn
_atom_site_refinement_flags_adp
_atom_site_refinement_flags_occupancy
_atom_site_disorder_assembly
_atom_site_disorder_group
Zn1 Zn 0.87349(3) 0.27141(3) 0.03102(2) 0.03999(12) Uani 1 1 d D . . . .
Zn2 Zn 0.90970(3) 0.333333 0.083333 0.03198(13) Uani 1 2 d S T P . .
O1 O 0.96180(15) 0.30556(18) 0.00128(4) 0.0445(5) Uani 1 1 d . . . . .
O2 O 0.95207(19) 0.2796(3) -0.03712(4) 0.0666(8) Uani 1 1 d . . . . .
O3 O 0.96126(14) 0.29376(15) 0.05750(3) 0.0335(4) Uani 1 1 d . . . . .
O4 O 0.8538(2) 0.11884(19) 0.03502(5) 0.0600(6) Uani 1 1 d D . . . .
H4 H 0.803(2) 0.0588(9) 0.0330(6) 0.090 Uiso 1 1 d D U . . .
N1 N 0.76546(16) 0.21860(17) 0.00571(4) 0.0304(4) Uani 1 1 d . . . . .
N2 N 0.70657(16) 0.19394(17) 0.05188(4) 0.0306(4) Uani 1 1 d . . . . .
N3 N 0.54323(16) 0.12470(16) 0.04195(3) 0.0290(4) Uani 1 1 d . . . . .
N4 N 0.54997(16) 0.12621(16) 0.06595(3) 0.0290(4) Uani 1 1 d . . . . .
C1 C 0.9142(2) 0.2735(2) -0.01766(5) 0.0398(6) Uani 1 1 d . . . . .
C2 C 0.8000(2) 0.2243(2) -0.01609(4) 0.0345(5) Uani 1 1 d . . . . .
C3 C 0.7360(2) 0.1863(2) -0.03508(5) 0.0410(6) Uani 1 1 d . . . . .
H3 H 0.761338 0.192257 -0.050194 0.049 Uiso 1 1 calc R U . . .
C4 C 0.6338(2) 0.1393(3) -0.03112(5) 0.0437(7) Uani 1 1 d . . . . .
H4A H 0.589115 0.113563 -0.043677 0.052 Uiso 1 1 calc R U . . .
C5 C 0.5973(2) 0.1303(2) -0.00859(5) 0.0371(6) Uani 1 1 d . . . . .
H5 H 0.528365 0.097260 -0.005677 0.044 Uiso 1 1 calc R U . . .
C6 C 0.66651(19) 0.1721(2) 0.00968(4) 0.0307(5) Uani 1 1 d . . . . .
C7 C 0.63735(19) 0.16421(19) 0.03452(4) 0.0288(5) Uani 1 1 d . . . . .
C8 C 0.64804(19) 0.16815(19) 0.07119(4) 0.0286(5) Uani 1 1 d . . . . .
C9 C 0.9889(3) 0.2189(3) 0.06015(7) 0.0549(9) Uani 1 1 d . . . . .
H9A H 1.018286 0.224725 0.075554 0.066 Uiso 1 1 calc R U . . .
H9B H 1.039009 0.228717 0.048461 0.066 Uiso 1 1 calc R U . . .
C10 C 0.8991(3) 0.1172(3) 0.05739(7) 0.0670(11) Uani 1 1 d D . . . .
H10A H 0.918596 0.065966 0.057301 0.080 Uiso 1 1 calc R U . . .
H10B H 0.851859 0.103102 0.070149 0.080 Uiso 1 1 calc R U . . .

loop_
_atom_site_aniso_label
_atom_site_aniso_U_11
_atom_site_aniso_U_22
_atom_site_aniso_U_33
_atom_site_aniso_U_23
_atom_site_aniso_U_13
_atom_site_aniso_U_12
Zn1 0.03596(19) 0.0569(2) 0.02808(18) -0.00888(14) -0.00614(12) 0.02397(16)
Zn2 0.03262(17) 0.0432(3) 0.0236(2) 0.00232(16) 0.00116(8) 0.02160(13)
O1 0.0329(10) 0.0614(13) 0.0336(10) -0.0109(9) 0.0008(8) 0.0193(10)
O2 0.0447(13) 0.111(2) 0.0354(12) -0.0128(13) 0.0087(10) 0.0327(15)
O3 0.0326(9) 0.0431(10) 0.0305(9) -0.0049(8) -0.0033(7) 0.0232(8)
O4 0.0559(15) 0.0458(13) 0.0696(16) -0.0107(12) -0.0189(12) 0.0189(12)
N1 0.0297(10) 0.0359(11) 0.0242(9) -0.0042(8) 0.0000(8) 0.0154(9)
N2 0.0259(10) 0.0377(11) 0.0249(10) -0.0033(8) -0.0023(8) 0.0135(9)
N3 0.0279(10) 0.0349(11) 0.0199(9) -0.0014(8) -0.0017(7) 0.0123(8)
N4 0.0274(10) 0.0353(11) 0.0207(9) -0.0007(8) -0.0026(7) 0.0130(9)
C1 0.0363(14) 0.0513(16) 0.0308(13) -0.0064(12) 0.0048(11) 0.0212(13)
C2 0.0369(13) 0.0417(14) 0.0247(11) -0.0056(10) 0.0009(10) 0.0197(12)
C3 0.0445(15) 0.0560(18) 0.0226(12) -0.0074(11) -0.0003(11) 0.0253(14)
C4 0.0428(15) 0.0593(19) 0.0279(13) -0.0096(12) -0.0084(11) 0.0247(14)
C5 0.0316(13) 0.0481(16) 0.0302(13) -0.0062(11) -0.0048(10) 0.0190(12)
C6 0.0310(12) 0.0359(13) 0.0261(11) -0.0039(9) -0.0008(9) 0.0174(11)
C7 0.0295(12) 0.0328(12) 0.0233(11) -0.0021(9) -0.0020(9) 0.0150(10)
C8 0.0287(11) 0.0321(12) 0.0231(11) -0.0022(9) -0.0028(9) 0.0138(10)
C9 0.059(2) 0.059(2) 0.064(2) -0.0149(17) -0.0203(17) 0.0414(18)
C10 0.076(3) 0.051(2) 0.076(3) -0.0009(19) -0.018(2) 0.034(2)

loop_
_atom_type_symbol
_atom_type_description
_atom_type_scat_dispersion_real
_atom_type_scat_dispersion_imag
_atom_type_scat_source
C C 0.0033 0.0016 'International Tables Vol C Tables 4.2.6.8 and 6.1.1.4'
H H 0.0000 0.0000 'International Tables Vol C Tables 4.2.6.8 and 6.1.1.4'
N N 0.0061 0.0033 'International Tables Vol C Tables 4.2.6.8 and 6.1.1.4'
O O 0.0106 0.0060 'International Tables Vol C Tables 4.2.6.8 and 6.1.1.4'
Zn Zn 0.2839 1.4301 'International Tables Vol C Tables 4.2.6.8 and 6.1.1.4'

loop_
_geom_angle_atom_site_label_1
_geom_angle_atom_site_label_2
_geom_angle_atom_site_label_3
_geom_angle
_geom_angle_site_symmetry_1
_geom_angle_site_symmetry_3
_geom_angle_publ_flag
O1 Zn1 Zn2 135.94(6) . . ?
O1 Zn1 O4 94.49(10) . . ?
O1 Zn1 N2 152.84(8) . . ?
O1 Zn1 N3 106.58(9) . 2_655 ?
O3 Zn1 Zn2 36.07(5) . . ?
O3 Zn1 O1 106.62(8) . . ?
O3 Zn1 O4 79.77(9) . . ?
O3 Zn1 N1 168.29(9) . . ?
O3 Zn1 N2 99.63(7) . . ?
O3 Zn1 N3 87.08(8) . 2_655 ?
O4 Zn1 Zn2 97.67(7) . . ?
O4 Zn1 N2 83.29(9) . . ?
O4 Zn1 N3 157.68(9) . 2_655 ?
N1 Zn1 Zn2 142.29(6) . . ?
N1 Zn1 O1 79.54(8) . . ?
N1 Zn1 O4 89.92(9) . . ?
N1 Zn1 N2 73.41(8) . . ?
N1 Zn1 N3 100.87(8) . 2_655 ?
N2 Zn1 Zn2 70.92(5) . . ?
N3 Zn1 Zn2 62.04(5) 2_655 . ?
N3 Zn1 N2 81.21(7) 2_655 . ?
Zn1 Zn2 Zn1 177.03(2) . 16_554 ?
O3 Zn2 Zn1 36.68(5) 16_554 16_554 ?
O3 Zn2 Zn1 146.29(6) . 16_554 ?
O3 Zn2 Zn1 146.28(6) 16_554 . ?
O3 Zn2 Zn1 36.67(5) . . ?
O3 Zn2 O3 110.06(11) . 16_554 ?
O3 Zn2 N4 125.16(8) . 17_654 ?
O3 Zn2 N4 98.02(8) 16_554 17_654 ?
O3 Zn2 N4 98.01(8) . 2_655 ?
O3 Zn2 N4 125.17(9) 16_554 2_655 ?
N4 Zn2 Zn1 107.66(6) 17_654 . ?
N4 Zn2 Zn1 107.66(6) 2_655 16_554 ?
N4 Zn2 Zn1 70.38(6) 17_654 16_554 ?
N4 Zn2 Zn1 70.38(6) 2_655 . ?
N4 Zn2 N4 102.77(12) 2_655 17_654 ?
C1 O1 Zn1 115.27(18) . . ?
Zn2 O3 Zn1 107.26(9) . . ?
C9 O3 Zn1 113.76(18) . . ?
C9 O3 Zn2 121.0(2) . . ?
Zn1 O4 H4 133.2(19) . . ?
C10 O4 Zn1 107.0(2) . . ?
C10 O4 H4 106.4(16) . . ?
C2 N1 Zn1 114.64(18) . . ?
C6 N1 Zn1 125.03(17) . . ?
C6 N1 C2 120.0(2) . . ?
C7 N2 Zn1 104.72(15) . . ?
C8 N2 Zn1 153.46(17) . . ?
C8 N2 C7 101.8(2) . . ?
N4 N3 Zn1 109.37(15) . 3_665 ?
C7 N3 Zn1 137.67(17) . 3_665 ?
C7 N3 N4 104.83(19) . . ?
N3 N4 Zn2 115.92(15) . 3_665 ?
C8 N4 Zn2 136.35(16) . 3_665 ?
C8 N4 N3 106.72(19) . . ?
O1 C1 C2 116.2(2) . . ?
O2 C1 O1 125.7(3) . . ?
O2 C1 C2 118.1(3) . . ?
N1 C2 C1 114.0(2) . . ?
N1 C2 C3 121.9(3) . . ?
C3 C2 C1 124.1(2) . . ?
C2 C3 H3 120.8 . . ?
C4 C3 C2 118.4(3) . . ?
C4 C3 H3 120.8 . . ?
C3 C4 H4A 119.9 . . ?
C3 C4 C5 120.2(3) . . ?
C5 C4 H4A 119.9 . . ?
C4 C5 H5 120.9 . . ?
C4 C5 C6 118.3(3) . . ?
C6 C5 H5 120.9 . . ?
N1 C6 C5 121.3(2) . . ?
N1 C6 C7 115.1(2) . . ?
C5 C6 C7 123.5(2) . . ?
N2 C7 C6 121.5(2) . . ?
N3 C7 N2 114.3(2) . . ?
N3 C7 C6 124.2(2) . . ?
N2 C8 C8 125.1(3) . 17_654 ?
N4 C8 N2 112.4(2) . . ?
N4 C8 C8 122.5(3) . 17_654 ?
O3 C9 H9A 109.6 . . ?
O3 C9 H9B 109.6 . . ?
O3 C9 C10 110.1(3) . . ?
H9A C9 H9B 108.2 . . ?
C10 C9 H9A 109.6 . . ?
C10 C9 H9B 109.6 . . ?
O4 C10 C9 105.9(3) . . ?
O4 C10 H10A 110.6 . . ?
O4 C10 H10B 110.6 . . ?
C9 C10 H10A 110.6 . . ?
C9 C10 H10B 110.6 . . ?
H10A C10 H10B 108.7 . . ?

loop_
_geom_bond_atom_site_label_1
_geom_bond_atom_site_label_2
_geom_bond_distance
_geom_bond_site_symmetry_2
_geom_bond_publ_flag
Zn1 Zn2 3.0928(3) . ?
Zn1 O1 2.066(2) . ?
Zn1 O3 1.9341(18) . ?
Zn1 O4 2.213(3) . ?
Zn1 N1 2.033(2) . ?
Zn1 N2 2.515(2) . ?
Zn1 N3 2.325(2) 2_655 ?
Zn2 O3 1.9068(18) . ?
Zn2 O3 1.9066(18) 16_554 ?
Zn2 N4 1.991(2) 17_654 ?
Zn2 N4 1.991(2) 2_655 ?
O1 C1 1.257(4) . ?
O2 C1 1.233(3) . ?
O3 C9 1.414(4) . ?
O4 H4 0.865(9) . ?
O4 C10 1.458(4) . ?
N1 C2 1.335(3) . ?
N1 C6 1.333(3) . ?
N2 C7 1.352(3) . ?
N2 C8 1.348(3) . ?
N3 N4 1.370(3) . ?
N3 C7 1.323(3) . ?
N4 C8 1.339(3) . ?
C1 C2 1.522(4) . ?
C2 C3 1.378(4) . ?
C3 H3 0.9300 . ?
C3 C4 1.377(4) . ?
C4 H4A 0.9300 . ?
C4 C5 1.379(4) . ?
C5 H5 0.9300 . ?
C5 C6 1.392(4) . ?
C6 C7 1.471(3) . ?
C8 C8 1.469(5) 17_654 ?
C9 H9A 0.9700 . ?
C9 H9B 0.9700 . ?
C9 C10 1.484(6) . ?
C10 H10A 0.9700 . ?
C10 H10B 0.9700 . ?

loop_
_geom_torsion_atom_site_label_1
_geom_torsion_atom_site_label_2
_geom_torsion_atom_site_label_3
_geom_torsion_atom_site_label_4
_geom_torsion
_geom_torsion_site_symmetry_1
_geom_torsion_site_symmetry_2
_geom_torsion_site_symmetry_3
_geom_torsion_site_symmetry_4
_geom_torsion_publ_flag
Zn1 O1 C1 O2 -174.8(3) . . . . ?
Zn1 O1 C1 C2 5.9(4) . . . . ?
Zn1 O3 C9 C10 -45.3(4) . . . . ?
Zn1 O4 C10 C9 -36.0(4) . . . . ?
Zn1 N1 C2 C1 -2.5(3) . . . . ?
Zn1 N1 C2 C3 176.1(2) . . . . ?
Zn1 N1 C6 C5 -174.2(2) . . . . ?
Zn1 N1 C6 C7 2.7(3) . . . . ?
Zn1 N2 C7 N3 -177.26(18) . . . . ?
Zn1 N2 C7 C6 5.3(3) . . . . ?
Zn1 N2 C8 N4 176.0(3) . . . . ?
Zn1 N2 C8 C8 -1.4(5) . . . 17_654 ?
Zn1 N3 N4 Zn2 16.8(2) 3_665 . . 3_665 ?
Zn1 N3 N4 C8 -153.65(16) 3_665 . . . ?
Zn1 N3 C7 N2 141.8(2) 3_665 . . . ?
Zn1 N3 C7 C6 -40.9(4) 3_665 . . . ?
Zn2 O3 C9 C10 84.6(3) . . . . ?
Zn2 N4 C8 N2 -167.86(19) 3_665 . . . ?
Zn2 N4 C8 C8 9.7(3) 3_665 . . 17_654 ?
O1 C1 C2 N1 -2.4(4) . . . . ?
O1 C1 C2 C3 179.1(3) . . . . ?
O2 C1 C2 N1 178.3(3) . . . . ?
O2 C1 C2 C3 -0.3(5) . . . . ?
O3 C9 C10 O4 53.3(4) . . . . ?
N1 C2 C3 C4 -1.5(5) . . . . ?
N1 C6 C7 N2 -5.9(4) . . . . ?
N1 C6 C7 N3 176.9(2) . . . . ?
N3 N4 C8 N2 -0.4(3) . . . . ?
N3 N4 C8 C8 177.18(13) . . . 17_654 ?
N4 N3 C7 N2 -1.3(3) . . . . ?
N4 N3 C7 C6 176.0(2) . . . . ?
C1 C2 C3 C4 176.9(3) . . . . ?
C2 N1 C6 C5 -1.1(4) . . . . ?
C2 N1 C6 C7 175.9(2) . . . . ?
C2 C3 C4 C5 -0.5(5) . . . . ?
C3 C4 C5 C6 1.6(5) . . . . ?
C4 C5 C6 N1 -0.8(4) . . . . ?
C4 C5 C6 C7 -177.5(3) . . . . ?
C5 C6 C7 N2 171.0(3) . . . . ?
C5 C6 C7 N3 -6.1(4) . . . . ?
C6 N1 C2 C1 -176.3(2) . . . . ?
C6 N1 C2 C3 2.3(4) . . . . ?
C7 N2 C8 N4 -0.4(3) . . . . ?
C7 N2 C8 C8 -177.88(14) . . . 17_654 ?
C7 N3 N4 Zn2 171.42(17) . . . 3_665 ?
C7 N3 N4 C8 1.0(3) . . . . ?
C8 N2 C7 N3 1.1(3) . . . . ?
C8 N2 C7 C6 -176.3(2) . . . . ?
